data_7710454
loop_
_publ_author_name
'Riffel, Madeline N.'
'Siegel, Lukas'
'Oliver, Allen Grayson'
'Tsui, Emily Y.'

_publ_section_title
;
 Cluster Self-Assembly and Anion Binding by Metal Complexes of
 Non-Innocent Thiazolidinyl-Thiolate Ligands
;
_journal_name_full 'Dalton Transactions'
_journal_paper_doi 10.1039/D2DT01339H
_journal_year 2022
_chemical_formula_moiety 'C39 H54 Fe3 N9 S6, 3(C F3 O3 S)'
_chemical_formula_sum 'C42 H54 F9 Fe3 N9 O9 S9'
_chemical_formula_weight 1456.03
_space_group_crystal_system triclinic
_space_group_IT_number 2
_space_group_name_Hall '-P 1'
_space_group_name_H-M_alt 'P -1'
_atom_sites_solution_hydrogens geom
_atom_sites_solution_primary dual
_atom_sites_solution_secondary difmap
_audit_creation_method SHELXL-2018/3
_audit_update_record
;
2022-04-20 deposited with the CCDC.	2022-06-08 downloaded from the CCDC.
;
_cell_angle_alpha 92.007(2)
_cell_angle_beta 104.281(2)
_cell_angle_gamma 116.2180(10)
_cell_formula_units_Z 2
_cell_length_a 12.1614(6)
_cell_length_b 12.5289(6)
_cell_length_c 23.8236(12)
_cell_measurement_reflns_used 9964
_cell_measurement_temperature 120(2)
_cell_measurement_theta_max 28.29
_cell_measurement_theta_min 2.17
_cell_volume 3112.3(3)
_computing_cell_refinement 'Bruker SAINT (Bruker, 2021)'
_computing_data_collection 'Bruker APEX-4 (Bruker, 2021)'
_computing_data_reduction 'Bruker SAINT (Bruker, 2021)'
_computing_molecular_graphics 'Mercury (Macrae et al., 2020)'
_computing_publication_material 'CIFTAB (Sheldrick, 2008)'
_computing_structure_refinement 'SHELXL-2018/3 (Sheldrick, 2015b)'
_computing_structure_solution 'SHELXT-2018/2 (Sheldrick, 2015a)'
_diffrn_ambient_temperature 120(2)
_diffrn_detector_area_resol_mean 7.41
_diffrn_measured_fraction_theta_full 1.000
_diffrn_measured_fraction_theta_max 0.992
_diffrn_measurement_device_type 'Bruker PHOTON-II'
_diffrn_measurement_method 'combination of \w and \f-scans '
_diffrn_radiation_monochromator 'Bruker TRIUMPH curved-graphite'
_diffrn_radiation_source 'fine-focus sealed tube'
_diffrn_radiation_type MoK\a
_diffrn_radiation_wavelength 0.71073
_diffrn_reflns_av_R_equivalents 0.0601
_diffrn_reflns_av_unetI/netI 0.0572
_diffrn_reflns_Laue_measured_fraction_full 1.000
_diffrn_reflns_Laue_measured_fraction_max 0.992
_diffrn_reflns_limit_h_max 15
_diffrn_reflns_limit_h_min -16
_diffrn_reflns_limit_k_max 16
_diffrn_reflns_limit_k_min -16
_diffrn_reflns_limit_l_max 31
_diffrn_reflns_limit_l_min -31
_diffrn_reflns_number 72038
_diffrn_reflns_point_group_measured_fraction_full 1.000
_diffrn_reflns_point_group_measured_fraction_max 0.992
_diffrn_reflns_theta_full 25.242
_diffrn_reflns_theta_max 28.362
_diffrn_reflns_theta_min 1.789
_exptl_absorpt_coefficient_mu 1.074
_exptl_absorpt_correction_T_max 0.9242
_exptl_absorpt_correction_T_min 0.7894
_exptl_absorpt_correction_type numerical
_exptl_absorpt_process_details 'SADABS (Krause et al, 2015)'
_exptl_crystal_colour black
_exptl_crystal_density_diffrn 1.554
_exptl_crystal_description block
_exptl_crystal_F_000 1488
_exptl_crystal_size_max 0.183
_exptl_crystal_size_mid 0.141
_exptl_crystal_size_min 0.126
_refine_diff_density_max 2.583
_refine_diff_density_min -0.973
_refine_diff_density_rms 0.121
_refine_ls_extinction_method none
_refine_ls_goodness_of_fit_ref 1.095
_refine_ls_hydrogen_treatment constr
_refine_ls_matrix_type full
_refine_ls_number_parameters 837
_refine_ls_number_reflns 15452
_refine_ls_number_restraints 337
_refine_ls_restrained_S_all 1.103
_refine_ls_R_factor_all 0.1018
_refine_ls_R_factor_gt 0.0736
_refine_ls_shift/su_max 0.001
_refine_ls_shift/su_mean 0.000
_refine_ls_structure_factor_coef Fsqd
_refine_ls_weighting_details 'w=1/[\s^2^(Fo^2^)+(0.0646P)^2^+12.2934P] where P=(Fo^2^+2Fc^2^)/3'
_refine_ls_weighting_scheme calc
_refine_ls_wR_factor_gt 0.1613
_refine_ls_wR_factor_ref 0.1743
_reflns_Friedel_coverage 0.000
_reflns_number_gt 11619
_reflns_number_total 15452
_reflns_threshold_expression 'I > 2\s(I)'
_cod_data_source_file d2dt01339h2.cif
_cod_data_source_block ls_37_2_sq
_cod_database_code 7710454
_shelx_shelxl_version_number 2018/3
_shelx_space_group_comment
;
The symmetry employed for this shelxl refinement is uniquely defined
by the following loop, which should always be used as a source of
symmetry information in preference to the above space-group names.
They are only intended as comments.
;
_shelx_estimated_absorpt_t_min 0.828
_shelx_estimated_absorpt_t_max 0.877

loop_
_space_group_symop_operation_xyz
'x, y, z'
'-x, -y, -z'

loop_
_atom_site_label
_atom_site_type_symbol
_atom_site_fract_x
_atom_site_fract_y
_atom_site_fract_z
_atom_site_U_iso_or_equiv
_atom_site_adp_type
_atom_site_occupancy
_atom_site_site_symmetry_order
_atom_site_calc_flag
_atom_site_refinement_flags_posn
_atom_site_refinement_flags_adp
_atom_site_refinement_flags_occupancy
_atom_site_disorder_assembly
_atom_site_disorder_group
Fe1 Fe 0.74758(6) 0.11833(5) 0.27004(3) 0.01569(13) Uani 1 1 d . . . . .
Fe2 Fe 0.56356(6) 0.31801(7) 0.31031(3) 0.02571(17) Uani 1 1 d . . . . .
Fe3 Fe 0.80874(6) 0.42536(5) 0.20639(3) 0.01630(14) Uani 1 1 d . . . . .
S1 S 0.60423(11) 0.14891(12) 0.31155(5) 0.0273(3) Uani 1 1 d . . . . .
S2 S 0.57505(13) -0.21896(12) 0.12402(6) 0.0337(3) Uani 1 1 d . . . . .
S3 S 0.70338(11) 0.46813(10) 0.26688(5) 0.0224(2) Uani 1 1 d . . . . .
S4 S 0.12156(11) 0.16358(12) 0.26053(6) 0.0330(3) Uani 1 1 d . . . . .
S5 S 0.88732(10) 0.28604(9) 0.23639(4) 0.0172(2) Uani 1 1 d . . . . .
S6 S 0.56191(12) 0.37355(11) 0.01343(5) 0.0269(3) Uani 1 1 d . . . . .
N1 N 0.8082(3) -0.0157(3) 0.27037(15) 0.0160(7) Uani 1 1 d . . . . .
N2 N 0.8407(4) 0.1243(3) 0.36063(16) 0.0233(8) Uani 1 1 d . . . . .
N3 N 0.6255(3) -0.0145(3) 0.18815(16) 0.0190(7) Uani 1 1 d . . . . .
H3N H 0.592597 0.024363 0.156964 0.023 Uiso 1 1 calc R U . . .
N4 N 0.4584(4) 0.2903(3) 0.37094(16) 0.0210(8) Uani 1 1 d . . . . .
N5 N 0.6970(4) 0.4324(4) 0.39059(16) 0.0229(8) Uani 1 1 d . . . . .
N6 N 0.3618(3) 0.2284(3) 0.25646(16) 0.0205(8) Uani 1 1 d . . . . .
H6N H 0.352751 0.172478 0.222667 0.025 Uiso 1 1 calc R U . . .
N7 N 0.8483(3) 0.5569(3) 0.15056(15) 0.0183(7) Uani 1 1 d . . . . .
N8 N 1.0094(3) 0.5483(3) 0.24038(15) 0.0181(7) Uani 1 1 d . . . . .
N9 N 0.6526(3) 0.3441(3) 0.12285(15) 0.0181(7) Uani 1 1 d . . . . .
H9N H 0.572586 0.284140 0.130736 0.022 Uiso 1 1 calc R U . . .
C1 C 0.8811(4) -0.0239(4) 0.32153(18) 0.0191(9) Uani 1 1 d . . . . .
C2 C 0.9363(4) -0.0988(4) 0.3234(2) 0.0248(10) Uani 1 1 d . . . . .
H2 H 0.987964 -0.103210 0.359455 0.030 Uiso 1 1 calc R U . . .
C3 C 0.9146(4) -0.1687(4) 0.2709(2) 0.0261(10) Uani 1 1 d . . . . .
H3 H 0.954028 -0.219363 0.270746 0.031 Uiso 1 1 calc R U . . .
C4 C 0.8360(5) -0.1637(4) 0.2195(2) 0.0254(10) Uani 1 1 d . . . . .
H4 H 0.817411 -0.213334 0.183890 0.030 Uiso 1 1 calc R U . . .
C5 C 0.7842(4) -0.0843(4) 0.22089(18) 0.0187(8) Uani 1 1 d . . . . .
C6 C 0.8873(4) 0.0512(4) 0.37327(19) 0.0249(10) Uani 1 1 d . . . . .
C7 C 0.8185(5) 0.1911(5) 0.4045(2) 0.0304(11) Uani 1 1 d . . . . .
H7A H 0.863514 0.278797 0.403835 0.037 Uiso 1 1 calc R U . . .
H7B H 0.850757 0.176314 0.444249 0.037 Uiso 1 1 calc R U . . .
C8 C 0.6747(5) 0.1466(5) 0.3888(2) 0.0327(11) Uani 1 1 d . . . . .
H8A H 0.657287 0.198021 0.414140 0.039 Uiso 1 1 calc R U . . .
H8B H 0.632933 0.063200 0.396801 0.039 Uiso 1 1 calc R U . . .
C9 C 0.9386(6) 0.0301(7) 0.4338(2) 0.0447(15) Uani 1 1 d . . . . .
H9A H 0.966687 0.101639 0.462594 0.067 Uiso 1 1 calc R U . . .
H9B H 1.011338 0.014696 0.435032 0.067 Uiso 1 1 calc R U . . .
H9C H 0.871012 -0.039739 0.443231 0.067 Uiso 1 1 calc R U . . .
C10 C 0.6961(4) -0.0701(4) 0.16724(19) 0.0215(9) Uani 1 1 d . . . . .
C11 C 0.4505(5) -0.2214(5) 0.1537(2) 0.0373(12) Uani 1 1 d . . . . .
H11A H 0.383422 -0.214337 0.123144 0.045 Uiso 1 1 calc R U . . .
H11B H 0.410256 -0.297379 0.169089 0.045 Uiso 1 1 calc R U . . .
C12 C 0.5177(4) -0.1131(4) 0.2032(2) 0.0254(10) Uani 1 1 d . . . . .
H12A H 0.456070 -0.084981 0.208681 0.030 Uiso 1 1 calc R U . . .
H12B H 0.550572 -0.136645 0.240417 0.030 Uiso 1 1 calc R U . . .
C13 C 0.7737(5) 0.0066(5) 0.1288(2) 0.0289(10) Uani 1 1 d . . . . .
H13A H 0.816697 -0.034087 0.114546 0.043 Uiso 1 1 calc R U . . .
H13B H 0.837925 0.085556 0.152014 0.043 Uiso 1 1 calc R U . . .
H13C H 0.716160 0.017369 0.095331 0.043 Uiso 1 1 calc R U . . .
C14 C 0.5220(5) 0.3450(4) 0.4274(2) 0.0256(10) Uani 1 1 d . . . . .
C15 C 0.4602(6) 0.3245(5) 0.4704(2) 0.0383(13) Uani 1 1 d . . . . .
H15 H 0.505484 0.362535 0.510083 0.046 Uiso 1 1 calc R U . . .
C16 C 0.3282(6) 0.2456(6) 0.4535(3) 0.0503(17) Uani 1 1 d . . . . .
H16 H 0.282730 0.228833 0.481960 0.060 Uiso 1 1 calc R U . . .
C17 C 0.2644(5) 0.1922(6) 0.3955(3) 0.0420(14) Uani 1 1 d . . . . .
H17 H 0.174721 0.139759 0.383418 0.050 Uiso 1 1 calc R U . . .
C18 C 0.3340(4) 0.2169(4) 0.3551(2) 0.0237(9) Uani 1 1 d . . . . .
C19 C 0.6611(5) 0.4299(4) 0.4371(2) 0.0259(10) Uani 1 1 d . . . . .
C20 C 0.8263(4) 0.5143(4) 0.3882(2) 0.0265(10) Uani 1 1 d . . . . .
H20A H 0.874432 0.468491 0.386443 0.032 Uiso 1 1 calc R U . . .
H20B H 0.872979 0.576413 0.424024 0.032 Uiso 1 1 calc R U . . .
C21 C 0.8168(5) 0.5743(4) 0.3343(2) 0.0273(10) Uani 1 1 d . . . . .
H21A H 0.902706 0.615928 0.328355 0.033 Uiso 1 1 calc R U . . .
H21B H 0.789751 0.636144 0.341278 0.033 Uiso 1 1 calc R U . . .
C22 C 0.7417(5) 0.5016(5) 0.4972(2) 0.0349(12) Uani 1 1 d . . . . .
H22A H 0.691590 0.527974 0.515110 0.052 Uiso 1 1 calc R U . . .
H22B H 0.817564 0.572304 0.493890 0.052 Uiso 1 1 calc R U . . .
H22C H 0.768657 0.451251 0.521709 0.052 Uiso 1 1 calc R U . . .
C23 C 0.2743(4) 0.1566(4) 0.2901(2) 0.0218(9) Uani 1 1 d . . . . .
C24 C 0.1866(8) 0.2690(9) 0.2143(5) 0.096(4) Uani 1 1 d . . . . .
H24A H 0.151821 0.228002 0.172910 0.115 Uiso 1 1 calc R U . . .
H24B H 0.162467 0.334414 0.216908 0.115 Uiso 1 1 calc R U . . .
C25 C 0.3238(6) 0.3187(6) 0.2327(3) 0.0460(15) Uani 1 1 d . . . . .
H25A H 0.361464 0.390782 0.263301 0.055 Uiso 1 1 calc R U . . .
H25B H 0.357265 0.343982 0.198943 0.055 Uiso 1 1 calc R U . . .
C26 C 0.2515(5) 0.0274(4) 0.2840(2) 0.0267(10) Uani 1 1 d . . . . .
H26A H 0.209816 -0.010759 0.242684 0.040 Uiso 1 1 calc R U . . .
H26B H 0.196151 -0.016702 0.307761 0.040 Uiso 1 1 calc R U . . .
H26C H 0.333625 0.025951 0.297525 0.040 Uiso 1 1 calc R U . . .
C27 C 0.9682(4) 0.6522(4) 0.16507(19) 0.0192(8) Uani 1 1 d . . . . .
C28 C 0.9951(4) 0.7456(4) 0.1327(2) 0.0231(9) Uani 1 1 d . . . . .
H28 H 1.078756 0.811819 0.142442 0.028 Uiso 1 1 calc R U . . .
C29 C 0.8981(5) 0.7409(4) 0.0860(2) 0.0257(10) Uani 1 1 d . . . . .
H29 H 0.914664 0.805517 0.064188 0.031 Uiso 1 1 calc R U . . .
C30 C 0.7774(4) 0.6427(4) 0.0710(2) 0.0240(9) Uani 1 1 d . . . . .
H30 H 0.710551 0.638240 0.038788 0.029 Uiso 1 1 calc R U . . .
C31 C 0.7562(4) 0.5499(4) 0.10461(18) 0.0183(8) Uani 1 1 d . . . . .
C32 C 1.0603(4) 0.6401(4) 0.21541(19) 0.0182(8) Uani 1 1 d . . . . .
C33 C 1.0904(4) 0.5155(4) 0.28523(19) 0.0210(9) Uani 1 1 d . . . . .
H33A H 1.134725 0.578989 0.320498 0.025 Uiso 1 1 calc R U . . .
H33B H 1.156278 0.509011 0.269947 0.025 Uiso 1 1 calc R U . . .
C34 C 1.0080(4) 0.3951(4) 0.30166(18) 0.0203(9) Uani 1 1 d . . . . .
H34A H 0.964217 0.408549 0.329039 0.024 Uiso 1 1 calc R U . . .
H34B H 1.063735 0.361392 0.322111 0.024 Uiso 1 1 calc R U . . .
C35 C 1.2000(4) 0.7263(4) 0.2328(2) 0.0256(10) Uani 1 1 d . . . . .
H35A H 1.248323 0.682140 0.229985 0.038 Uiso 1 1 calc R U . . .
H35B H 1.226988 0.767016 0.273282 0.038 Uiso 1 1 calc R U . . .
H35C H 1.216363 0.786339 0.206482 0.038 Uiso 1 1 calc R U . . .
C36 C 0.6275(4) 0.4360(4) 0.09304(18) 0.0198(9) Uani 1 1 d . . . . .
C37 C 0.6028(5) 0.2504(5) 0.0217(2) 0.0294(11) Uani 1 1 d . . . . .
H37A H 0.524947 0.172568 0.016285 0.035 Uiso 1 1 calc R U . . .
H37B H 0.646785 0.244891 -0.007324 0.035 Uiso 1 1 calc R U . . .
C38 C 0.6917(4) 0.2820(4) 0.0841(2) 0.0238(9) Uani 1 1 d . . . . .
H38A H 0.687624 0.207493 0.098396 0.029 Uiso 1 1 calc R U . . .
H38B H 0.781151 0.335015 0.084494 0.029 Uiso 1 1 calc R U . . .
C39 C 0.5339(4) 0.4633(4) 0.1139(2) 0.0226(9) Uani 1 1 d . . . . .
H39A H 0.517130 0.521742 0.091805 0.034 Uiso 1 1 calc R U . . .
H39B H 0.570177 0.497048 0.155810 0.034 Uiso 1 1 calc R U . . .
H39C H 0.453560 0.388785 0.107511 0.034 Uiso 1 1 calc R U . . .
S7 S 0.34887(11) 0.05092(11) 0.11394(5) 0.0246(2) Uani 1 1 d . . . . .
F1 F 0.1280(4) 0.0403(5) 0.0615(2) 0.0763(14) Uani 1 1 d . . . . .
F2 F 0.2661(4) 0.1090(4) 0.01307(15) 0.0575(10) Uani 1 1 d . . . . .
F3 F 0.1717(5) -0.0796(4) 0.01718(19) 0.0919(17) Uani 1 1 d . . . . .
O1 O 0.4398(4) 0.0313(4) 0.09204(17) 0.0393(9) Uani 1 1 d . . . . .
O2 O 0.2827(4) -0.0374(4) 0.14662(18) 0.0413(10) Uani 1 1 d . . . . .
O3 O 0.3951(4) 0.1736(3) 0.13985(16) 0.0379(9) Uani 1 1 d . . . . .
C40 C 0.2226(6) 0.0294(6) 0.0480(3) 0.0449(15) Uani 1 1 d . . . . .
S8 S 0.15687(12) 0.78935(12) 0.42232(6) 0.0310(3) Uani 1 1 d . . . . .
F4 F 0.4026(6) 0.8601(7) 0.4656(4) 0.081(2) Uani 0.661(8) 1 d . U P A 1
F5 F 0.3462(6) 0.9743(7) 0.5018(2) 0.064(2) Uani 0.661(8) 1 d . U P A 1
F6 F 0.3674(7) 0.9760(9) 0.4143(3) 0.064(2) Uani 0.661(8) 1 d . U P A 1
F4A F 0.3308(17) 0.9951(18) 0.4241(8) 0.077(4) Uani 0.339(8) 1 d . U P A 2
F5A F 0.3889(12) 0.8519(15) 0.4175(7) 0.082(3) Uani 0.339(8) 1 d . U P A 2
F6A F 0.3747(13) 0.8963(16) 0.4976(6) 0.071(3) Uani 0.339(8) 1 d . U P A 2
O4 O 0.1528(5) 0.6912(5) 0.4513(3) 0.0818(19) Uani 1 1 d . . . . .
O5 O 0.0918(5) 0.8465(6) 0.44222(18) 0.0649(15) Uani 1 1 d . . . . .
O6 O 0.1313(4) 0.7711(4) 0.35949(16) 0.0396(9) Uani 1 1 d . . . . .
C41 C 0.3234(6) 0.9039(7) 0.4485(3) 0.0579(17) Uani 1 1 d . U . . .
S9 S 0.5210(3) 0.6541(3) 0.31981(18) 0.0523(8) Uani 0.732(5) 1 d D U P B 1
F7 F 0.3817(5) 0.6773(6) 0.3805(3) 0.0676(17) Uani 0.732(5) 1 d D U P B 1
F8 F 0.5841(6) 0.7994(6) 0.4154(3) 0.0751(19) Uani 0.732(5) 1 d D U P B 1
F9 F 0.4711(5) 0.8305(5) 0.3394(2) 0.0524(13) Uani 0.732(5) 1 d D U P B 1
O7 O 0.4135(7) 0.6121(9) 0.2668(4) 0.0534(18) Uani 0.732(5) 1 d D U P B 1
O8 O 0.6425(7) 0.7418(7) 0.3134(4) 0.0656(19) Uani 0.732(5) 1 d D U P B 1
O9 O 0.5223(6) 0.5682(6) 0.3565(4) 0.0639(18) Uani 0.732(5) 1 d D U P B 1
C42 C 0.4855(9) 0.7464(10) 0.3666(4) 0.0558(17) Uani 0.732(5) 1 d D U P B 1
S9A S 0.5051(8) 0.6178(8) 0.2928(4) 0.0529(16) Uani 0.268(5) 1 d D U P B 2
F7A F 0.4064(16) 0.6148(18) 0.3756(8) 0.081(4) Uani 0.268(5) 1 d D U P B 2
F8A F 0.6144(15) 0.7210(17) 0.4011(7) 0.081(3) Uani 0.268(5) 1 d D U P B 2
F9A F 0.5182(18) 0.8014(15) 0.3470(8) 0.070(3) Uani 0.268(5) 1 d D U P B 2
O7A O 0.3812(19) 0.595(3) 0.2546(11) 0.057(4) Uani 0.268(5) 1 d D U P B 2
O8A O 0.6184(15) 0.7090(16) 0.2823(9) 0.052(3) Uani 0.268(5) 1 d D U P B 2
O9A O 0.5127(13) 0.5167(13) 0.3188(8) 0.038(3) Uani 0.268(5) 1 d D U P B 2
C42A C 0.5032(17) 0.6962(19) 0.3601(8) 0.060(2) Uani 0.268(5) 1 d D U P B 2

loop_
_atom_site_aniso_label
_atom_site_aniso_U_11
_atom_site_aniso_U_22
_atom_site_aniso_U_33
_atom_site_aniso_U_23
_atom_site_aniso_U_13
_atom_site_aniso_U_12
Fe1 0.0171(3) 0.0160(3) 0.0137(3) 0.0020(2) 0.0043(2) 0.0076(2)
Fe2 0.0154(3) 0.0336(4) 0.0190(3) -0.0019(3) 0.0077(2) 0.0027(3)
Fe3 0.0130(3) 0.0162(3) 0.0158(3) 0.0048(2) 0.0020(2) 0.0044(2)
S1 0.0230(6) 0.0340(6) 0.0258(6) -0.0008(5) 0.0104(5) 0.0126(5)
S2 0.0344(7) 0.0270(6) 0.0289(6) -0.0126(5) -0.0071(5) 0.0148(5)
S3 0.0200(5) 0.0228(5) 0.0221(5) 0.0028(4) 0.0043(4) 0.0090(4)
S4 0.0174(5) 0.0345(7) 0.0456(8) 0.0081(6) 0.0088(5) 0.0107(5)
S5 0.0175(5) 0.0178(5) 0.0156(5) 0.0033(4) 0.0033(4) 0.0083(4)
S6 0.0304(6) 0.0235(6) 0.0180(5) 0.0032(4) -0.0037(4) 0.0105(5)
N1 0.0122(16) 0.0168(17) 0.0152(16) 0.0019(13) 0.0026(13) 0.0041(13)
N2 0.029(2) 0.026(2) 0.0149(17) 0.0017(15) 0.0064(15) 0.0131(17)
N3 0.0180(17) 0.0191(18) 0.0181(17) 0.0000(14) 0.0041(14) 0.0079(15)
N4 0.0222(18) 0.0231(19) 0.0209(18) 0.0029(15) 0.0106(15) 0.0113(16)
N5 0.0210(19) 0.028(2) 0.0191(18) 0.0011(15) 0.0058(15) 0.0105(16)
N6 0.0178(17) 0.0200(18) 0.0223(18) 0.0047(15) 0.0071(15) 0.0069(15)
N7 0.0168(17) 0.0159(17) 0.0185(17) 0.0041(14) 0.0043(14) 0.0047(14)
N8 0.0153(17) 0.0167(17) 0.0185(17) -0.0005(14) 0.0025(14) 0.0059(14)
N9 0.0150(16) 0.0151(17) 0.0185(17) 0.0043(14) 0.0018(14) 0.0036(14)
C1 0.0140(19) 0.022(2) 0.019(2) 0.0065(17) 0.0057(16) 0.0051(17)
C2 0.020(2) 0.032(2) 0.023(2) 0.0110(19) 0.0058(18) 0.013(2)
C3 0.021(2) 0.021(2) 0.034(3) 0.0040(19) 0.0061(19) 0.0095(19)
C4 0.027(2) 0.021(2) 0.030(2) 0.0001(18) 0.0075(19) 0.0128(19)
C5 0.018(2) 0.017(2) 0.018(2) 0.0027(16) 0.0041(16) 0.0064(17)
C6 0.023(2) 0.034(3) 0.017(2) 0.0048(18) 0.0059(17) 0.013(2)
C7 0.042(3) 0.038(3) 0.017(2) 0.003(2) 0.010(2) 0.024(2)
C8 0.042(3) 0.036(3) 0.026(2) 0.010(2) 0.017(2) 0.019(2)
C9 0.052(4) 0.084(5) 0.020(2) 0.015(3) 0.011(2) 0.050(4)
C10 0.028(2) 0.019(2) 0.018(2) -0.0009(16) 0.0039(17) 0.0137(19)
C11 0.032(3) 0.024(3) 0.040(3) -0.003(2) 0.001(2) 0.005(2)
C12 0.018(2) 0.020(2) 0.032(2) 0.0020(19) 0.0034(18) 0.0056(18)
C13 0.042(3) 0.033(3) 0.024(2) 0.007(2) 0.015(2) 0.025(2)
C14 0.029(2) 0.024(2) 0.025(2) 0.0050(18) 0.0122(19) 0.011(2)
C15 0.041(3) 0.044(3) 0.027(3) 0.000(2) 0.017(2) 0.015(3)
C16 0.043(3) 0.062(4) 0.037(3) 0.000(3) 0.029(3) 0.009(3)
C17 0.030(3) 0.049(3) 0.037(3) -0.001(3) 0.021(2) 0.005(3)
C18 0.024(2) 0.022(2) 0.025(2) 0.0057(18) 0.0114(19) 0.0088(19)
C19 0.027(2) 0.026(2) 0.025(2) -0.0006(19) 0.0056(19) 0.014(2)
C20 0.017(2) 0.031(3) 0.023(2) -0.0040(19) 0.0015(17) 0.0070(19)
C21 0.023(2) 0.020(2) 0.029(2) -0.0034(19) 0.0048(19) 0.0031(19)
C22 0.035(3) 0.039(3) 0.022(2) -0.005(2) 0.006(2) 0.013(2)
C23 0.0144(19) 0.022(2) 0.027(2) 0.0032(18) 0.0075(17) 0.0057(17)
C24 0.061(5) 0.118(8) 0.166(10) 0.108(8) 0.066(6) 0.068(5)
C25 0.048(3) 0.056(4) 0.062(4) 0.038(3) 0.037(3) 0.034(3)
C26 0.026(2) 0.024(2) 0.031(2) 0.0056(19) 0.009(2) 0.013(2)
C27 0.0155(19) 0.018(2) 0.023(2) 0.0033(17) 0.0076(17) 0.0063(17)
C28 0.016(2) 0.020(2) 0.028(2) 0.0053(18) 0.0068(17) 0.0032(17)
C29 0.030(2) 0.017(2) 0.029(2) 0.0102(18) 0.009(2) 0.0081(19)
C30 0.025(2) 0.023(2) 0.022(2) 0.0060(18) 0.0020(18) 0.0111(19)
C31 0.019(2) 0.017(2) 0.0164(19) 0.0050(16) 0.0044(16) 0.0068(17)
C32 0.0163(19) 0.016(2) 0.020(2) 0.0004(16) 0.0037(16) 0.0068(16)
C33 0.016(2) 0.023(2) 0.020(2) 0.0028(17) 0.0003(16) 0.0087(17)
C34 0.021(2) 0.022(2) 0.0139(19) 0.0002(16) 0.0002(16) 0.0092(18)
C35 0.017(2) 0.021(2) 0.031(2) 0.0040(19) 0.0047(18) 0.0043(18)
C36 0.017(2) 0.017(2) 0.017(2) 0.0014(16) -0.0018(16) 0.0042(17)
C37 0.035(3) 0.035(3) 0.018(2) 0.0007(19) 0.0018(19) 0.020(2)
C38 0.022(2) 0.025(2) 0.022(2) 0.0039(18) 0.0041(18) 0.0107(19)
C39 0.018(2) 0.021(2) 0.027(2) 0.0054(18) 0.0050(18) 0.0088(18)
S7 0.0183(5) 0.0271(6) 0.0204(5) 0.0073(4) 0.0035(4) 0.0045(4)
F1 0.034(2) 0.132(4) 0.069(3) 0.042(3) 0.0123(19) 0.043(2)
F2 0.054(2) 0.083(3) 0.0358(19) 0.0312(19) 0.0099(17) 0.032(2)
F3 0.082(3) 0.071(3) 0.053(3) -0.022(2) -0.027(2) 0.002(3)
O1 0.041(2) 0.053(2) 0.035(2) 0.0179(18) 0.0153(17) 0.029(2)
O2 0.0278(19) 0.041(2) 0.044(2) 0.0224(18) 0.0099(17) 0.0055(17)
O3 0.044(2) 0.0300(19) 0.0302(19) 0.0023(15) 0.0123(17) 0.0079(17)
C40 0.031(3) 0.049(4) 0.037(3) 0.012(3) -0.002(2) 0.008(3)
S8 0.0205(6) 0.0359(7) 0.0332(6) 0.0087(5) 0.0038(5) 0.0122(5)
F4 0.034(3) 0.096(4) 0.091(5) 0.003(4) -0.010(3) 0.026(3)
F5 0.054(3) 0.066(4) 0.027(2) -0.009(3) 0.006(2) -0.005(3)
F6 0.033(3) 0.085(4) 0.034(3) 0.015(3) 0.012(2) -0.008(3)
F4A 0.056(6) 0.066(5) 0.052(5) 0.019(5) -0.001(5) -0.012(5)
F5A 0.033(4) 0.112(6) 0.069(5) 0.005(5) 0.004(4) 0.012(4)
F6A 0.044(5) 0.089(6) 0.038(5) 0.012(5) -0.003(4) 0.002(5)
O4 0.056(3) 0.052(3) 0.114(5) 0.046(3) 0.008(3) 0.012(3)
O5 0.071(3) 0.124(5) 0.026(2) 0.004(2) 0.013(2) 0.070(3)
O6 0.0297(19) 0.044(2) 0.034(2) -0.0102(17) 0.0083(16) 0.0086(17)
C41 0.032(3) 0.076(4) 0.039(3) 0.019(3) 0.000(2) 0.007(3)
S9 0.0316(11) 0.0423(14) 0.085(2) 0.0221(13) 0.0146(13) 0.0189(10)
F7 0.041(3) 0.079(4) 0.061(3) 0.019(3) 0.013(2) 0.009(3)
F8 0.051(3) 0.068(3) 0.067(3) 0.016(3) -0.015(2) 0.011(3)
F9 0.051(3) 0.057(3) 0.048(3) 0.008(2) 0.002(2) 0.030(2)
O7 0.034(4) 0.052(4) 0.077(4) 0.014(3) 0.007(3) 0.026(3)
O8 0.039(3) 0.050(4) 0.109(5) 0.018(4) 0.033(3) 0.016(3)
O9 0.046(3) 0.049(3) 0.078(4) 0.034(3) 0.002(3) 0.012(2)
C42 0.039(3) 0.052(3) 0.068(3) 0.024(3) 0.009(2) 0.017(2)
S9A 0.037(2) 0.046(3) 0.074(3) 0.025(2) 0.016(2) 0.017(2)
F7A 0.054(5) 0.081(5) 0.074(5) 0.014(5) 0.007(5) 0.009(5)
F8A 0.058(4) 0.068(4) 0.078(4) 0.014(4) 0.002(4) 0.006(4)
F9A 0.057(4) 0.061(5) 0.072(4) 0.014(4) 0.007(4) 0.015(4)
O7A 0.034(6) 0.052(5) 0.079(6) 0.019(5) 0.012(5) 0.017(5)
O8A 0.030(5) 0.047(5) 0.078(6) 0.029(5) 0.020(5) 0.013(4)
O9A 0.024(4) 0.042(5) 0.067(5) 0.031(4) 0.022(4) 0.026(4)
C42A 0.042(3) 0.055(3) 0.072(3) 0.020(3) 0.011(3) 0.016(3)

loop_
_atom_type_symbol
_atom_type_description
_atom_type_scat_dispersion_real
_atom_type_scat_dispersion_imag
_atom_type_scat_source
C C 0.0033 0.0016 'International Tables Vol C Tables 4.2.6.8 and 6.1.1.4'
H H 0.0000 0.0000 'International Tables Vol C Tables 4.2.6.8 and 6.1.1.4'
N N 0.0061 0.0033 'International Tables Vol C Tables 4.2.6.8 and 6.1.1.4'
O O 0.0106 0.0060 'International Tables Vol C Tables 4.2.6.8 and 6.1.1.4'
F F 0.0171 0.0103 'International Tables Vol C Tables 4.2.6.8 and 6.1.1.4'
S S 0.1246 0.1234 'International Tables Vol C Tables 4.2.6.8 and 6.1.1.4'
Fe Fe 0.3463 0.8444 'International Tables Vol C Tables 4.2.6.8 and 6.1.1.4'

loop_
_geom_angle_atom_site_label_1
_geom_angle_atom_site_label_2
_geom_angle_atom_site_label_3
_geom_angle
_geom_angle_site_symmetry_1
_geom_angle_site_symmetry_3
_geom_angle_publ_flag
N1 Fe1 N2 73.77(14) . . ?
N1 Fe1 N3 73.04(13) . . ?
N2 Fe1 N3 139.92(15) . . ?
N1 Fe1 S1 133.91(10) . . ?
N2 Fe1 S1 82.37(11) . . ?
N3 Fe1 S1 105.48(10) . . ?
N1 Fe1 S5 108.84(10) . . ?
N2 Fe1 S5 108.22(11) . . ?
N3 Fe1 S5 103.30(10) . . ?
S1 Fe1 S5 115.95(5) . . ?
N4 Fe2 N5 74.15(15) . . ?
N4 Fe2 N6 75.25(14) . . ?
N5 Fe2 N6 145.52(15) . . ?
N4 Fe2 S1 101.95(11) . . ?
N5 Fe2 S1 102.22(11) . . ?
N6 Fe2 S1 99.29(11) . . ?
N4 Fe2 S3 143.95(11) . . ?
N5 Fe2 S3 83.36(11) . . ?
N6 Fe2 S3 113.84(10) . . ?
S1 Fe2 S3 110.22(5) . . ?
N7 Fe3 N8 73.90(14) . . ?
N7 Fe3 N9 73.43(13) . . ?
N8 Fe3 N9 141.50(14) . . ?
N7 Fe3 S3 107.38(11) . . ?
N8 Fe3 S3 107.94(10) . . ?
N9 Fe3 S3 100.83(10) . . ?
N7 Fe3 S5 135.21(11) . . ?
N8 Fe3 S5 80.50(10) . . ?
N9 Fe3 S5 109.81(10) . . ?
S3 Fe3 S5 115.28(4) . . ?
C8 S1 Fe1 99.39(18) . . ?
C8 S1 Fe2 106.67(18) . . ?
Fe1 S1 Fe2 127.18(6) . . ?
C11 S2 C10 93.5(2) . . ?
C21 S3 Fe3 111.91(17) . . ?
C21 S3 Fe2 98.68(16) . . ?
Fe3 S3 Fe2 122.65(5) . . ?
C24 S4 C23 92.5(3) . . ?
C34 S5 Fe1 107.29(15) . . ?
C34 S5 Fe3 91.54(15) . . ?
Fe1 S5 Fe3 115.25(5) . . ?
C37 S6 C36 94.1(2) . . ?
C5 N1 C1 120.4(4) . . ?
C5 N1 Fe1 120.7(3) . . ?
C1 N1 Fe1 118.7(3) . . ?
C6 N2 C7 123.1(4) . . ?
C6 N2 Fe1 119.1(3) . . ?
C7 N2 Fe1 116.1(3) . . ?
C10 N3 C12 106.7(3) . . ?
C10 N3 Fe1 111.1(3) . . ?
C12 N3 Fe1 107.0(3) . . ?
C10 N3 H3N 110.6 . . ?
C12 N3 H3N 110.6 . . ?
Fe1 N3 H3N 110.6 . . ?
C18 N4 C14 120.6(4) . . ?
C18 N4 Fe2 120.9(3) . . ?
C14 N4 Fe2 118.5(3) . . ?
C19 N5 C20 123.4(4) . . ?
C19 N5 Fe2 120.0(3) . . ?
C20 N5 Fe2 116.5(3) . . ?
C25 N6 C23 109.6(4) . . ?
C25 N6 Fe2 110.2(3) . . ?
C23 N6 Fe2 112.1(3) . . ?
C25 N6 H6N 108.3 . . ?
C23 N6 H6N 108.3 . . ?
Fe2 N6 H6N 108.3 . . ?
C31 N7 C27 121.1(4) . . ?
C31 N7 Fe3 120.6(3) . . ?
C27 N7 Fe3 118.3(3) . . ?
C32 N8 C33 120.4(4) . . ?
C32 N8 Fe3 119.8(3) . . ?
C33 N8 Fe3 119.0(3) . . ?
C38 N9 C36 108.7(3) . . ?
C38 N9 Fe3 107.9(3) . . ?
C36 N9 Fe3 112.0(2) . . ?
C38 N9 H9N 109.4 . . ?
C36 N9 H9N 109.4 . . ?
Fe3 N9 H9N 109.4 . . ?
N1 C1 C2 121.5(4) . . ?
N1 C1 C6 112.8(4) . . ?
C2 C1 C6 125.7(4) . . ?
C1 C2 C3 118.3(4) . . ?
C1 C2 H2 120.8 . . ?
C3 C2 H2 120.8 . . ?
C4 C3 C2 119.8(4) . . ?
C4 C3 H3 120.1 . . ?
C2 C3 H3 120.1 . . ?
C3 C4 C5 118.6(4) . . ?
C3 C4 H4 120.7 . . ?
C5 C4 H4 120.7 . . ?
N1 C5 C4 121.3(4) . . ?
N1 C5 C10 114.9(4) . . ?
C4 C5 C10 123.9(4) . . ?
N2 C6 C1 114.8(4) . . ?
N2 C6 C9 126.5(4) . . ?
C1 C6 C9 118.6(4) . . ?
N2 C7 C8 107.0(4) . . ?
N2 C7 H7A 110.3 . . ?
C8 C7 H7A 110.3 . . ?
N2 C7 H7B 110.3 . . ?
C8 C7 H7B 110.3 . . ?
H7A C7 H7B 108.6 . . ?
C7 C8 S1 112.6(3) . . ?
C7 C8 H8A 109.1 . . ?
S1 C8 H8A 109.1 . . ?
C7 C8 H8B 109.1 . . ?
S1 C8 H8B 109.1 . . ?
H8A C8 H8B 107.8 . . ?
C6 C9 H9A 109.5 . . ?
C6 C9 H9B 109.5 . . ?
H9A C9 H9B 109.5 . . ?
C6 C9 H9C 109.5 . . ?
H9A C9 H9C 109.5 . . ?
H9B C9 H9C 109.5 . . ?
N3 C10 C5 107.9(3) . . ?
N3 C10 C13 111.5(4) . . ?
C5 C10 C13 110.4(4) . . ?
N3 C10 S2 106.7(3) . . ?
C5 C10 S2 110.4(3) . . ?
C13 C10 S2 109.8(3) . . ?
C12 C11 S2 105.5(3) . . ?
C12 C11 H11A 110.6 . . ?
S2 C11 H11A 110.6 . . ?
C12 C11 H11B 110.6 . . ?
S2 C11 H11B 110.6 . . ?
H11A C11 H11B 108.8 . . ?
N3 C12 C11 109.3(4) . . ?
N3 C12 H12A 109.8 . . ?
C11 C12 H12A 109.8 . . ?
N3 C12 H12B 109.8 . . ?
C11 C12 H12B 109.8 . . ?
H12A C12 H12B 108.3 . . ?
C10 C13 H13A 109.5 . . ?
C10 C13 H13B 109.5 . . ?
H13A C13 H13B 109.5 . . ?
C10 C13 H13C 109.5 . . ?
H13A C13 H13C 109.5 . . ?
H13B C13 H13C 109.5 . . ?
N4 C14 C15 121.6(5) . . ?
N4 C14 C19 113.5(4) . . ?
C15 C14 C19 124.9(5) . . ?
C14 C15 C16 117.7(5) . . ?
C14 C15 H15 121.2 . . ?
C16 C15 H15 121.2 . . ?
C17 C16 C15 120.0(5) . . ?
C17 C16 H16 120.0 . . ?
C15 C16 H16 120.0 . . ?
C16 C17 C18 118.6(5) . . ?
C16 C17 H17 120.7 . . ?
C18 C17 H17 120.7 . . ?
N4 C18 C17 121.6(5) . . ?
N4 C18 C23 115.4(4) . . ?
C17 C18 C23 123.0(4) . . ?
N5 C19 C14 113.4(4) . . ?
N5 C19 C22 127.3(5) . . ?
C14 C19 C22 119.3(4) . . ?
N5 C20 C21 109.3(4) . . ?
N5 C20 H20A 109.8 . . ?
C21 C20 H20A 109.8 . . ?
N5 C20 H20B 109.8 . . ?
C21 C20 H20B 109.8 . . ?
H20A C20 H20B 108.3 . . ?
C20 C21 S3 113.5(3) . . ?
C20 C21 H21A 108.9 . . ?
S3 C21 H21A 108.9 . . ?
C20 C21 H21B 108.9 . . ?
S3 C21 H21B 108.9 . . ?
H21A C21 H21B 107.7 . . ?
C19 C22 H22A 109.5 . . ?
C19 C22 H22B 109.5 . . ?
H22A C22 H22B 109.5 . . ?
C19 C22 H22C 109.5 . . ?
H22A C22 H22C 109.5 . . ?
H22B C22 H22C 109.5 . . ?
N6 C23 C26 111.4(4) . . ?
N6 C23 C18 108.4(3) . . ?
C26 C23 C18 110.5(4) . . ?
N6 C23 S4 106.7(3) . . ?
C26 C23 S4 110.8(3) . . ?
C18 C23 S4 109.0(3) . . ?
C25 C24 S4 109.0(5) . . ?
C25 C24 H24A 109.9 . . ?
S4 C24 H24A 109.9 . . ?
C25 C24 H24B 109.9 . . ?
S4 C24 H24B 109.9 . . ?
H24A C24 H24B 108.3 . . ?
C24 C25 N6 110.5(5) . . ?
C24 C25 H25A 109.5 . . ?
N6 C25 H25A 109.5 . . ?
C24 C25 H25B 109.5 . . ?
N6 C25 H25B 109.5 . . ?
H25A C25 H25B 108.1 . . ?
C23 C26 H26A 109.5 . . ?
C23 C26 H26B 109.5 . . ?
H26A C26 H26B 109.5 . . ?
C23 C26 H26C 109.5 . . ?
H26A C26 H26C 109.5 . . ?
H26B C26 H26C 109.5 . . ?
N7 C27 C28 120.1(4) . . ?
N7 C27 C32 113.2(4) . . ?
C28 C27 C32 126.6(4) . . ?
C27 C28 C29 119.1(4) . . ?
C27 C28 H28 120.5 . . ?
C29 C28 H28 120.5 . . ?
C30 C29 C28 120.2(4) . . ?
C30 C29 H29 119.9 . . ?
C28 C29 H29 119.9 . . ?
C29 C30 C31 118.2(4) . . ?
C29 C30 H30 120.9 . . ?
C31 C30 H30 120.9 . . ?
N7 C31 C30 121.2(4) . . ?
N7 C31 C36 115.0(4) . . ?
C30 C31 C36 123.8(4) . . ?
N8 C32 C27 114.4(4) . . ?
N8 C32 C35 124.2(4) . . ?
C27 C32 C35 121.3(4) . . ?
N8 C33 C34 109.7(3) . . ?
N8 C33 H33A 109.7 . . ?
C34 C33 H33A 109.7 . . ?
N8 C33 H33B 109.7 . . ?
C34 C33 H33B 109.7 . . ?
H33A C33 H33B 108.2 . . ?
C33 C34 S5 111.6(3) . . ?
C33 C34 H34A 109.3 . . ?
S5 C34 H34A 109.3 . . ?
C33 C34 H34B 109.3 . . ?
S5 C34 H34B 109.3 . . ?
H34A C34 H34B 108.0 . . ?
C32 C35 H35A 109.5 . . ?
C32 C35 H35B 109.5 . . ?
H35A C35 H35B 109.5 . . ?
C32 C35 H35C 109.5 . . ?
H35A C35 H35C 109.5 . . ?
H35B C35 H35C 109.5 . . ?
N9 C36 C39 112.1(4) . . ?
N9 C36 C31 107.6(3) . . ?
C39 C36 C31 110.8(4) . . ?
N9 C36 S6 106.2(3) . . ?
C39 C36 S6 110.4(3) . . ?
C31 C36 S6 109.6(3) . . ?
C38 C37 S6 104.9(3) . . ?
C38 C37 H37A 110.8 . . ?
S6 C37 H37A 110.8 . . ?
C38 C37 H37B 110.8 . . ?
S6 C37 H37B 110.8 . . ?
H37A C37 H37B 108.8 . . ?
N9 C38 C37 109.5(4) . . ?
N9 C38 H38A 109.8 . . ?
C37 C38 H38A 109.8 . . ?
N9 C38 H38B 109.8 . . ?
C37 C38 H38B 109.8 . . ?
H38A C38 H38B 108.2 . . ?
C36 C39 H39A 109.5 . . ?
C36 C39 H39B 109.5 . . ?
H39A C39 H39B 109.5 . . ?
C36 C39 H39C 109.5 . . ?
H39A C39 H39C 109.5 . . ?
H39B C39 H39C 109.5 . . ?
O3 S7 O2 114.5(2) . . ?
O3 S7 O1 113.7(2) . . ?
O2 S7 O1 115.8(2) . . ?
O3 S7 C40 103.2(3) . . ?
O2 S7 C40 103.4(3) . . ?
O1 S7 C40 104.0(3) . . ?
F3 C40 F1 106.8(5) . . ?
F3 C40 F2 107.6(5) . . ?
F1 C40 F2 108.1(5) . . ?
F3 C40 S7 111.3(5) . . ?
F1 C40 S7 111.0(4) . . ?
F2 C40 S7 111.8(4) . . ?
O4 S8 O5 112.8(4) . . ?
O4 S8 O6 117.3(3) . . ?
O5 S8 O6 113.7(3) . . ?
O4 S8 C41 104.5(3) . . ?
O5 S8 C41 102.8(4) . . ?
O6 S8 C41 103.6(3) . . ?
F6A C41 F4A 131.7(14) . . ?
F6 C41 F4 106.1(8) . . ?
F6 C41 F5 107.4(8) . . ?
F4 C41 F5 100.2(7) . . ?
F6A C41 F5A 95.8(13) . . ?
F4A C41 F5A 104.0(12) . . ?
F6A C41 S8 111.6(8) . . ?
F6 C41 S8 117.7(5) . . ?
F4A C41 S8 106.5(9) . . ?
F4 C41 S8 113.5(6) . . ?
F5 C41 S8 110.4(5) . . ?
F5A C41 S8 102.3(7) . . ?
O9 S9 O8 117.8(5) . . ?
O9 S9 O7 116.7(5) . . ?
O8 S9 O7 114.7(6) . . ?
O9 S9 C42 98.7(5) . . ?
O8 S9 C42 101.7(5) . . ?
O7 S9 C42 102.7(5) . . ?
F7 C42 F9 110.7(9) . . ?
F7 C42 F8 109.4(8) . . ?
F9 C42 F8 108.6(8) . . ?
F7 C42 S9 109.4(8) . . ?
F9 C42 S9 110.1(7) . . ?
F8 C42 S9 108.6(8) . . ?
O8A S9A O7A 118.4(14) . . ?
O8A S9A O9A 118.2(10) . . ?
O7A S9A O9A 116.8(13) . . ?
O8A S9A C42A 100.7(11) . . ?
O7A S9A C42A 98.9(14) . . ?
O9A S9A C42A 96.1(10) . . ?
F9A C42A F7A 127(2) . . ?
F9A C42A F8A 104.5(17) . . ?
F7A C42A F8A 109.2(16) . . ?
F9A C42A S9A 104.0(14) . . ?
F7A C42A S9A 104.9(15) . . ?
F8A C42A S9A 105.5(15) . . ?

loop_
_geom_bond_atom_site_label_1
_geom_bond_atom_site_label_2
_geom_bond_distance
_geom_bond_site_symmetry_2
_geom_bond_publ_flag
Fe1 N1 2.112(4) . ?
Fe1 N2 2.157(4) . ?
Fe1 N3 2.223(3) . ?
Fe1 S1 2.3618(13) . ?
Fe1 S5 2.3623(12) . ?
Fe2 N4 2.096(4) . ?
Fe2 N5 2.137(4) . ?
Fe2 N6 2.200(4) . ?
Fe2 S1 2.3785(15) . ?
Fe2 S3 2.3828(13) . ?
Fe3 N7 2.118(4) . ?
Fe3 N8 2.144(3) . ?
Fe3 N9 2.211(3) . ?
Fe3 S3 2.3387(13) . ?
Fe3 S5 2.3865(12) . ?
S1 C8 1.835(5) . ?
S2 C11 1.813(6) . ?
S2 C10 1.843(5) . ?
S3 C21 1.840(5) . ?
S4 C24 1.787(8) . ?
S4 C23 1.859(5) . ?
S5 C34 1.842(4) . ?
S6 C37 1.821(5) . ?
S6 C36 1.856(4) . ?
N1 C5 1.323(5) . ?
N1 C1 1.355(5) . ?
N2 C6 1.283(6) . ?
N2 C7 1.463(6) . ?
N3 C10 1.478(6) . ?
N3 C12 1.485(6) . ?
N3 H3N 1.0000 . ?
N4 C18 1.320(6) . ?
N4 C14 1.354(6) . ?
N5 C19 1.285(6) . ?
N5 C20 1.467(6) . ?
N6 C25 1.480(7) . ?
N6 C23 1.487(5) . ?
N6 H6N 1.0000 . ?
N7 C31 1.327(5) . ?
N7 C27 1.362(5) . ?
N8 C32 1.289(6) . ?
N8 C33 1.466(5) . ?
N9 C38 1.477(6) . ?
N9 C36 1.478(6) . ?
N9 H9N 1.0000 . ?
C1 C2 1.372(7) . ?
C1 C6 1.490(6) . ?
C2 C3 1.398(7) . ?
C2 H2 0.9500 . ?
C3 C4 1.378(7) . ?
C3 H3 0.9500 . ?
C4 C5 1.396(6) . ?
C4 H4 0.9500 . ?
C5 C10 1.525(6) . ?
C6 C9 1.506(7) . ?
C7 C8 1.521(7) . ?
C7 H7A 0.9900 . ?
C7 H7B 0.9900 . ?
C8 H8A 0.9900 . ?
C8 H8B 0.9900 . ?
C9 H9A 0.9800 . ?
C9 H9B 0.9800 . ?
C9 H9C 0.9800 . ?
C10 C13 1.529(7) . ?
C11 C12 1.527(7) . ?
C11 H11A 0.9900 . ?
C11 H11B 0.9900 . ?
C12 H12A 0.9900 . ?
C12 H12B 0.9900 . ?
C13 H13A 0.9800 . ?
C13 H13B 0.9800 . ?
C13 H13C 0.9800 . ?
C14 C15 1.381(7) . ?
C14 C19 1.499(7) . ?
C15 C16 1.402(8) . ?
C15 H15 0.9500 . ?
C16 C17 1.382(8) . ?
C16 H16 0.9500 . ?
C17 C18 1.389(7) . ?
C17 H17 0.9500 . ?
C18 C23 1.541(6) . ?
C19 C22 1.501(6) . ?
C20 C21 1.517(7) . ?
C20 H20A 0.9900 . ?
C20 H20B 0.9900 . ?
C21 H21A 0.9900 . ?
C21 H21B 0.9900 . ?
C22 H22A 0.9800 . ?
C22 H22B 0.9800 . ?
C22 H22C 0.9800 . ?
C23 C26 1.511(6) . ?
C24 C25 1.437(10) . ?
C24 H24A 0.9900 . ?
C24 H24B 0.9900 . ?
C25 H25A 0.9900 . ?
C25 H25B 0.9900 . ?
C26 H26A 0.9800 . ?
C26 H26B 0.9800 . ?
C26 H26C 0.9800 . ?
C27 C28 1.385(6) . ?
C27 C32 1.488(6) . ?
C28 C29 1.386(7) . ?
C28 H28 0.9500 . ?
C29 C30 1.383(6) . ?
C29 H29 0.9500 . ?
C30 C31 1.400(6) . ?
C30 H30 0.9500 . ?
C31 C36 1.533(6) . ?
C32 C35 1.491(6) . ?
C33 C34 1.527(6) . ?
C33 H33A 0.9900 . ?
C33 H33B 0.9900 . ?
C34 H34A 0.9900 . ?
C34 H34B 0.9900 . ?
C35 H35A 0.9800 . ?
C35 H35B 0.9800 . ?
C35 H35C 0.9800 . ?
C36 C39 1.506(6) . ?
C37 C38 1.524(6) . ?
C37 H37A 0.9900 . ?
C37 H37B 0.9900 . ?
C38 H38A 0.9900 . ?
C38 H38B 0.9900 . ?
C39 H39A 0.9800 . ?
C39 H39B 0.9800 . ?
C39 H39C 0.9800 . ?
S7 O3 1.435(4) . ?
S7 O2 1.436(4) . ?
S7 O1 1.440(4) . ?
S7 C40 1.820(6) . ?
F1 C40 1.329(8) . ?
F2 C40 1.333(7) . ?
F3 C40 1.321(8) . ?
S8 O4 1.420(5) . ?
S8 O5 1.423(5) . ?
S8 O6 1.440(4) . ?
S8 C41 1.816(7) . ?
F4 C41 1.297(10) . ?
F5 C41 1.414(10) . ?
F6 C41 1.267(11) . ?
F4A C41 1.28(2) . ?
F5A C41 1.523(18) . ?
F6A C41 1.210(14) . ?
S9 O9 1.413(6) . ?
S9 O8 1.449(6) . ?
S9 O7 1.454(7) . ?
S9 C42 1.832(12) . ?
F7 C42 1.309(10) . ?
F8 C42 1.336(10) . ?
F9 C42 1.311(12) . ?
S9A O8A 1.437(13) . ?
S9A O7A 1.450(15) . ?
S9A O9A 1.458(12) . ?
S9A C42A 1.860(19) . ?
F7A C42A 1.320(17) . ?
F8A C42A 1.355(17) . ?
F9A C42A 1.309(19) . ?

loop_
_geom_hbond_atom_site_label_D
_geom_hbond_atom_site_label_H
_geom_hbond_atom_site_label_A
_geom_hbond_distance_DH
_geom_hbond_distance_HA
_geom_hbond_distance_DA
_geom_hbond_angle_DHA
_geom_hbond_site_symmetry_A
_geom_hbond_publ_flag
N3 H3N O1 1.00 2.14 3.058(5) 151.7 . yes
N6 H6N S7 1.00 2.94 3.924(4) 168.9 . yes
N6 H6N O3 1.00 2.16 3.003(5) 141.3 . yes
N9 H9N S7 1.00 2.91 3.841(4) 155.5 . yes
N9 H9N O3 1.00 2.06 3.051(5) 171.6 . yes

loop_
_geom_torsion_atom_site_label_1
_geom_torsion_atom_site_label_2
_geom_torsion_atom_site_label_3
_geom_torsion_atom_site_label_4
_geom_torsion
_geom_torsion_site_symmetry_1
_geom_torsion_site_symmetry_2
_geom_torsion_site_symmetry_3
_geom_torsion_site_symmetry_4
_geom_torsion_publ_flag
C5 N1 C1 C2 2.8(6) . . . . ?
Fe1 N1 C1 C2 -172.1(3) . . . . ?
C5 N1 C1 C6 -174.5(4) . . . . ?
Fe1 N1 C1 C6 10.7(5) . . . . ?
N1 C1 C2 C3 -0.7(6) . . . . ?
C6 C1 C2 C3 176.2(4) . . . . ?
C1 C2 C3 C4 -2.1(7) . . . . ?
C2 C3 C4 C5 2.8(7) . . . . ?
C1 N1 C5 C4 -2.0(6) . . . . ?
Fe1 N1 C5 C4 172.7(3) . . . . ?
C1 N1 C5 C10 177.3(4) . . . . ?
Fe1 N1 C5 C10 -8.0(5) . . . . ?
C3 C4 C5 N1 -0.7(7) . . . . ?
C3 C4 C5 C10 180.0(4) . . . . ?
C7 N2 C6 C1 169.7(4) . . . . ?
Fe1 N2 C6 C1 5.2(5) . . . . ?
C7 N2 C6 C9 -6.4(8) . . . . ?
Fe1 N2 C6 C9 -170.8(4) . . . . ?
N1 C1 C6 N2 -10.2(6) . . . . ?
C2 C1 C6 N2 172.7(4) . . . . ?
N1 C1 C6 C9 166.2(4) . . . . ?
C2 C1 C6 C9 -10.9(7) . . . . ?
C6 N2 C7 C8 -115.6(5) . . . . ?
Fe1 N2 C7 C8 49.3(5) . . . . ?
N2 C7 C8 S1 -50.8(5) . . . . ?
Fe1 S1 C8 C7 29.4(4) . . . . ?
Fe2 S1 C8 C7 -104.1(4) . . . . ?
C12 N3 C10 C5 -80.8(4) . . . . ?
Fe1 N3 C10 C5 35.5(4) . . . . ?
C12 N3 C10 C13 157.8(4) . . . . ?
Fe1 N3 C10 C13 -85.9(4) . . . . ?
C12 N3 C10 S2 37.9(4) . . . . ?
Fe1 N3 C10 S2 154.20(19) . . . . ?
N1 C5 C10 N3 -19.2(5) . . . . ?
C4 C5 C10 N3 160.1(4) . . . . ?
N1 C5 C10 C13 102.9(4) . . . . ?
C4 C5 C10 C13 -77.8(5) . . . . ?
N1 C5 C10 S2 -135.5(3) . . . . ?
C4 C5 C10 S2 43.8(5) . . . . ?
C11 S2 C10 N3 -16.7(3) . . . . ?
C11 S2 C10 C5 100.3(4) . . . . ?
C11 S2 C10 C13 -137.7(4) . . . . ?
C10 S2 C11 C12 -8.6(4) . . . . ?
C10 N3 C12 C11 -46.5(5) . . . . ?
Fe1 N3 C12 C11 -165.5(3) . . . . ?
S2 C11 C12 N3 32.5(5) . . . . ?
C18 N4 C14 C15 1.3(7) . . . . ?
Fe2 N4 C14 C15 -175.7(4) . . . . ?
C18 N4 C14 C19 -177.1(4) . . . . ?
Fe2 N4 C14 C19 5.9(5) . . . . ?
N4 C14 C15 C16 -0.7(9) . . . . ?
C19 C14 C15 C16 177.5(6) . . . . ?
C14 C15 C16 C17 -0.5(10) . . . . ?
C15 C16 C17 C18 1.1(10) . . . . ?
C14 N4 C18 C17 -0.7(8) . . . . ?
Fe2 N4 C18 C17 176.3(4) . . . . ?
C14 N4 C18 C23 -177.7(4) . . . . ?
Fe2 N4 C18 C23 -0.7(6) . . . . ?
C16 C17 C18 N4 -0.5(9) . . . . ?
C16 C17 C18 C23 176.3(6) . . . . ?
C20 N5 C19 C14 175.8(4) . . . . ?
Fe2 N5 C19 C14 -1.8(6) . . . . ?
C20 N5 C19 C22 -3.7(8) . . . . ?
Fe2 N5 C19 C22 178.7(4) . . . . ?
N4 C14 C19 N5 -2.6(6) . . . . ?
C15 C14 C19 N5 179.1(5) . . . . ?
N4 C14 C19 C22 176.9(4) . . . . ?
C15 C14 C19 C22 -1.4(8) . . . . ?
C19 N5 C20 C21 -132.5(5) . . . . ?
Fe2 N5 C20 C21 45.2(5) . . . . ?
N5 C20 C21 S3 -47.1(5) . . . . ?
Fe3 S3 C21 C20 -103.4(3) . . . . ?
Fe2 S3 C21 C20 27.1(4) . . . . ?
C25 N6 C23 C26 145.6(5) . . . . ?
Fe2 N6 C23 C26 -91.6(4) . . . . ?
C25 N6 C23 C18 -92.6(5) . . . . ?
Fe2 N6 C23 C18 30.1(4) . . . . ?
C25 N6 C23 S4 24.6(5) . . . . ?
Fe2 N6 C23 S4 147.4(2) . . . . ?
N4 C18 C23 N6 -19.9(6) . . . . ?
C17 C18 C23 N6 163.1(5) . . . . ?
N4 C18 C23 C26 102.4(5) . . . . ?
C17 C18 C23 C26 -74.6(6) . . . . ?
N4 C18 C23 S4 -135.7(4) . . . . ?
C17 C18 C23 S4 47.3(6) . . . . ?
C24 S4 C23 N6 -5.9(5) . . . . ?
C24 S4 C23 C26 -127.3(5) . . . . ?
C24 S4 C23 C18 110.9(5) . . . . ?
C23 S4 C24 C25 -14.8(8) . . . . ?
S4 C24 C25 N6 32.2(9) . . . . ?
C23 N6 C25 C24 -37.5(8) . . . . ?
Fe2 N6 C25 C24 -161.3(6) . . . . ?
C31 N7 C27 C28 1.8(6) . . . . ?
Fe3 N7 C27 C28 -174.4(3) . . . . ?
C31 N7 C27 C32 -176.2(4) . . . . ?
Fe3 N7 C27 C32 7.6(5) . . . . ?
N7 C27 C28 C29 0.6(7) . . . . ?
C32 C27 C28 C29 178.3(4) . . . . ?
C27 C28 C29 C30 -1.8(7) . . . . ?
C28 C29 C30 C31 0.7(7) . . . . ?
C27 N7 C31 C30 -2.9(7) . . . . ?
Fe3 N7 C31 C30 173.1(3) . . . . ?
C27 N7 C31 C36 178.6(4) . . . . ?
Fe3 N7 C31 C36 -5.3(5) . . . . ?
C29 C30 C31 N7 1.7(7) . . . . ?
C29 C30 C31 C36 180.0(4) . . . . ?
C33 N8 C32 C27 171.7(4) . . . . ?
Fe3 N8 C32 C27 2.1(5) . . . . ?
C33 N8 C32 C35 -6.1(6) . . . . ?
Fe3 N8 C32 C35 -175.6(3) . . . . ?
N7 C27 C32 N8 -6.3(5) . . . . ?
C28 C27 C32 N8 175.9(4) . . . . ?
N7 C27 C32 C35 171.6(4) . . . . ?
C28 C27 C32 C35 -6.2(7) . . . . ?
C32 N8 C33 C34 -172.6(4) . . . . ?
Fe3 N8 C33 C34 -3.0(5) . . . . ?
N8 C33 C34 S5 41.9(4) . . . . ?
Fe1 S5 C34 C33 -170.9(3) . . . . ?
Fe3 S5 C34 C33 -53.8(3) . . . . ?
C38 N9 C36 C39 154.0(4) . . . . ?
Fe3 N9 C36 C39 -86.9(3) . . . . ?
C38 N9 C36 C31 -83.9(4) . . . . ?
Fe3 N9 C36 C31 35.1(4) . . . . ?
C38 N9 C36 S6 33.4(4) . . . . ?
Fe3 N9 C36 S6 152.46(18) . . . . ?
N7 C31 C36 N9 -20.3(5) . . . . ?
C30 C31 C36 N9 161.3(4) . . . . ?
N7 C31 C36 C39 102.6(4) . . . . ?
C30 C31 C36 C39 -75.8(5) . . . . ?
N7 C31 C36 S6 -135.3(3) . . . . ?
C30 C31 C36 S6 46.2(5) . . . . ?
C37 S6 C36 N9 -11.6(3) . . . . ?
C37 S6 C36 C39 -133.3(3) . . . . ?
C37 S6 C36 C31 104.4(3) . . . . ?
C36 S6 C37 C38 -12.3(4) . . . . ?
C36 N9 C38 C37 -45.2(5) . . . . ?
Fe3 N9 C38 C37 -166.8(3) . . . . ?
S6 C37 C38 N9 34.1(4) . . . . ?
O3 S7 C40 F3 177.8(5) . . . . ?
O2 S7 C40 F3 -62.6(5) . . . . ?
O1 S7 C40 F3 58.8(5) . . . . ?
O3 S7 C40 F1 -63.4(5) . . . . ?
O2 S7 C40 F1 56.3(5) . . . . ?
O1 S7 C40 F1 177.6(4) . . . . ?
O3 S7 C40 F2 57.4(5) . . . . ?
O2 S7 C40 F2 177.0(5) . . . . ?
O1 S7 C40 F2 -61.6(5) . . . . ?
O4 S8 C41 F6A -29.2(14) . . . . ?
O5 S8 C41 F6A 88.9(13) . . . . ?
O6 S8 C41 F6A -152.5(13) . . . . ?
O4 S8 C41 F6 150.3(8) . . . . ?
O5 S8 C41 F6 -91.7(8) . . . . ?
O6 S8 C41 F6 26.9(9) . . . . ?
O4 S8 C41 F4A -178.9(11) . . . . ?
O5 S8 C41 F4A -60.9(12) . . . . ?
O6 S8 C41 F4A 57.7(12) . . . . ?
O4 S8 C41 F4 25.6(8) . . . . ?
O5 S8 C41 F4 143.6(7) . . . . ?
O6 S8 C41 F4 -97.8(7) . . . . ?
O4 S8 C41 F5 -86.0(7) . . . . ?
O5 S8 C41 F5 32.0(6) . . . . ?
O6 S8 C41 F5 150.6(6) . . . . ?
O4 S8 C41 F5A 72.3(8) . . . . ?
O5 S8 C41 F5A -169.7(7) . . . . ?
O6 S8 C41 F5A -51.1(8) . . . . ?
O9 S9 C42 F7 -54.1(7) . . . . ?
O8 S9 C42 F7 -175.1(7) . . . . ?
O7 S9 C42 F7 65.9(8) . . . . ?
O9 S9 C42 F9 -175.9(6) . . . . ?
O8 S9 C42 F9 63.1(7) . . . . ?
O7 S9 C42 F9 -55.9(7) . . . . ?
O9 S9 C42 F8 65.3(7) . . . . ?
O8 S9 C42 F8 -55.7(8) . . . . ?
O7 S9 C42 F8 -174.7(7) . . . . ?
O8A S9A C42A F9A 49.4(16) . . . . ?
O7A S9A C42A F9A -71.8(17) . . . . ?
O9A S9A C42A F9A 169.7(14) . . . . ?
O8A S9A C42A F7A -175.5(16) . . . . ?
O7A S9A C42A F7A 63.3(19) . . . . ?
O9A S9A C42A F7A -55.2(16) . . . . ?
O8A S9A C42A F8A -60.2(16) . . . . ?
O7A S9A C42A F8A 178.5(16) . . . . ?
O9A S9A C42A F8A 60.1(14) . . . . ?
